data_1571764
loop_
_publ_author_name
'Bationo, Valentin'
'Ziki, Eric'
'Sombi\'e, Charles Bavouma'
'Semd\'e, Rasman\'e'
'Djand\'e, Abdoulaye'

_publ_section_title
;
 2-Oxo-2H-chromen-4-yl 3,3-dimethylbutanoate
;
_journal_coeditor_code HB4474
_journal_issue 5
_journal_name_full IUCrData
_journal_paper_doi 10.1107/S2414314624004942
_journal_volume 9
_journal_year 2024
_chemical_formula_iupac 'C15 H16 O4'
_chemical_formula_moiety 'C15 H16 O4'
_chemical_formula_sum 'C15 H16 O4'
_chemical_formula_weight 260.28
_chemical_melting_point 430
_chemical_name_systematic
;
2-Oxo-2<i>H</i>-chromen-4-yl 3,3-dimethylbutanoate
;
_space_group_crystal_system orthorhombic
_space_group_IT_number 33
_space_group_name_Hall 'P 2c -2n'
_space_group_name_H-M_alt 'P n a 21'
_atom_sites_solution_hydrogens geom
_atom_sites_solution_primary direct
_atom_sites_solution_secondary difmap
_audit_creation_method SHELXL-2013
_cell_angle_alpha 90
_cell_angle_beta 90
_cell_angle_gamma 90
_cell_formula_units_Z 4
_cell_length_a 10.6769(3)
_cell_length_b 17.9611(5)
_cell_length_c 7.0266(2)
_cell_measurement_reflns_used 6044
_cell_measurement_temperature 295(2)
_cell_measurement_theta_max 72.4
_cell_measurement_theta_min 4.8
_cell_volume 1347.48(7)
_computing_cell_refinement
;
CrysAlisPro 1.171.42.102a (Rigaku OD, 2023)
;
_computing_data_collection
;
CrysAlisPro 1.171.42.102a (Rigaku OD, 2023)
;
_computing_data_reduction
;
CrysAlisPro 1.171.42.102a (Rigaku OD, 2023)
;
_computing_molecular_graphics
;
Ortep-3 fro Windows (Farrugia, 2012)
;
_computing_publication_material
;
publCIF (Westrip, 2010)
;
_computing_structure_refinement
;
<i>SHELXL2013</i> (Sheldrick, 2015b)
;
_computing_structure_solution
;
<i>SHELXT2015</i> (Sheldrick, 2015a)
;
_diffrn_ambient_temperature 295(2)
_diffrn_measured_fraction_theta_full 0.998
_diffrn_measured_fraction_theta_max 0.990
_diffrn_measurement_device_type 'SuperNova, Dual, Cu at home/near, AtlasS2'
_diffrn_measurement_method '\w scan'
_diffrn_radiation_monochromator Mirror
_diffrn_radiation_type CuK\a
_diffrn_radiation_wavelength 1.54184
_diffrn_reflns_av_R_equivalents 0.0196
_diffrn_reflns_av_unetI/netI 0.0145
_diffrn_reflns_limit_h_max 13
_diffrn_reflns_limit_h_min -12
_diffrn_reflns_limit_k_max 21
_diffrn_reflns_limit_k_min -22
_diffrn_reflns_limit_l_max 7
_diffrn_reflns_limit_l_min -8
_diffrn_reflns_number 9694
_diffrn_reflns_theta_full 67.684
_diffrn_reflns_theta_max 72.359
_diffrn_reflns_theta_min 4.818
_diffrn_source 'micro-focus sealed X-ray tube; SuperNova (Cu) X-ray Source'
_diffrn_standards_interval_time 25
_diffrn_standards_number 2249
_exptl_absorpt_coefficient_mu 0.764
_exptl_absorpt_correction_T_max 1.00000
_exptl_absorpt_correction_T_min 0.82874
_exptl_absorpt_correction_type multi-scan
_exptl_absorpt_process_details
;
(CrysAlis PRO; Rigaku OD, 2023)
;
_exptl_crystal_colour colourless
_exptl_crystal_density_diffrn 1.283
_exptl_crystal_description Prism
_exptl_crystal_F_000 552
_exptl_crystal_size_max 0.320
_exptl_crystal_size_mid 0.180
_exptl_crystal_size_min 0.160
_refine_diff_density_max 0.109
_refine_diff_density_min -0.129
_refine_ls_abs_structure_details
;
 Refined as an inversion twin.
;
_refine_ls_abs_structure_Flack 0.5(3)
_refine_ls_extinction_method none
_refine_ls_goodness_of_fit_ref 1.050
_refine_ls_hydrogen_treatment constr
_refine_ls_matrix_type full
_refine_ls_number_parameters 176
_refine_ls_number_reflns 2249
_refine_ls_number_restraints 1
_refine_ls_restrained_S_all 1.049
_refine_ls_R_factor_all 0.0320
_refine_ls_R_factor_gt 0.0305
_refine_ls_shift/su_max 0.000
_refine_ls_shift/su_mean 0.000
_refine_ls_structure_factor_coef Fsqd
_refine_ls_weighting_details 'w=1/[\s^2^(Fo^2^)+(0.0490P)^2^+0.0768P] where P=(Fo^2^+2Fc^2^)/3'
_refine_ls_weighting_scheme calc
_refine_ls_wR_factor_gt 0.0823
_refine_ls_wR_factor_ref 0.0841
_reflns_number_gt 2133
_reflns_number_total 2249
_reflns_threshold_expression 'I > 2\s(I)'
_cod_data_source_file hb4474.cif
_cod_data_source_block I
_cod_database_code 1571764
_shelx_space_group_comment
;
The symmetry employed for this shelxl refinement is uniquely defined
by the following loop, which should always be used as a source of
symmetry information in preference to the above space-group names.
They are only intended as comments.
;
_shelx_estimated_absorpt_t_min 0.792
_shelx_estimated_absorpt_t_max 0.887
_shelxl_version_number .2013

loop_
_space_group_symop_operation_xyz
'x, y, z'
'-x, -y, z+1/2'
'x+1/2, -y+1/2, z'
'-x+1/2, y+1/2, z+1/2'

loop_
_atom_site_type_symbol
_atom_site_label
_atom_site_fract_x
_atom_site_fract_y
_atom_site_fract_z
_atom_site_U_iso_or_equiv
_atom_site_adp_type
_atom_site_calc_flag
_atom_site_occupancy
_atom_site_disorder_assembly
_atom_site_disorder_group
O O1 0.81314(18) 0.29193(8) 0.4568(3) 0.0877(6) Uani d 1 . .
O O2 0.62460(14) 0.33944(6) 0.4897(2) 0.0631(4) Uani d 1 . .
O O3 0.76506(11) 0.55295(6) 0.5416(2) 0.0578(4) Uani d 1 . .
O O4 0.93542(18) 0.52915(9) 0.7209(4) 0.0924(7) Uani d 1 . .
C C1 0.72707(16) 0.47995(8) 0.5255(3) 0.0468(4) Uani d 1 . .
C C2 0.80284(18) 0.42179(10) 0.5013(4) 0.0569(4) Uani d 1 . .
H H2 0.8891 0.4290 0.4974 0.068 Uiso calc 1 . .
C C3 0.7522(2) 0.34755(10) 0.4809(3) 0.0615(5) Uani d 1 . .
C C4 0.54603(17) 0.39958(9) 0.5092(3) 0.0504(4) Uani d 1 . .
C C5 0.4183(2) 0.38581(12) 0.5105(3) 0.0650(5) Uani d 1 . .
H H5 0.3882 0.3373 0.5014 0.078 Uiso calc 1 . .
C C6 0.33703(19) 0.44444(14) 0.5253(3) 0.0673(6) Uani d 1 . .
H H6 0.2512 0.4356 0.5262 0.081 Uiso calc 1 . .
C C7 0.38128(18) 0.51700(12) 0.5390(3) 0.0623(5) Uani d 1 . .
H H7 0.3252 0.5565 0.5470 0.075 Uiso calc 1 . .
C C8 0.50808(17) 0.53037(10) 0.5406(3) 0.0515(4) Uani d 1 . .
H H8 0.5375 0.5789 0.5509 0.062 Uiso calc 1 . .
C C9 0.59267(16) 0.47158(8) 0.5268(3) 0.0435(4) Uani d 1 . .
C C10 0.87001(19) 0.57316(12) 0.6437(4) 0.0583(5) Uani d 1 . .
C C11 0.8867(2) 0.65593(11) 0.6425(4) 0.0604(5) Uani d 1 . .
H H11A 0.9275 0.6707 0.7599 0.072 Uiso calc 1 . .
H H11B 0.8046 0.6792 0.6401 0.072 Uiso calc 1 . .
C C12 0.96367(16) 0.68573(9) 0.4739(3) 0.0516(4) Uani d 1 . .
C C13 0.9024(3) 0.66854(15) 0.2840(4) 0.0798(7) Uani d 1 . .
H H13A 0.8958 0.6156 0.2684 0.120 Uiso calc 1 . .
H H13B 0.9523 0.6889 0.1830 0.120 Uiso calc 1 . .
H H13C 0.8203 0.6903 0.2806 0.120 Uiso calc 1 . .
C C14 0.9745(3) 0.77005(12) 0.5023(6) 0.0868(8) Uani d 1 . .
H H14A 0.8922 0.7915 0.5070 0.130 Uiso calc 1 . .
H H14B 1.0204 0.7914 0.3983 0.130 Uiso calc 1 . .
H H14C 1.0175 0.7801 0.6195 0.130 Uiso calc 1 . .
C C15 1.0947(2) 0.65202(14) 0.4765(5) 0.0739(6) Uani d 1 . .
H H15A 1.1348 0.6636 0.5952 0.111 Uiso calc 1 . .
H H15B 1.1430 0.6722 0.3735 0.111 Uiso calc 1 . .
H H15C 1.0889 0.5990 0.4626 0.111 Uiso calc 1 . .

loop_
_atom_site_aniso_label
_atom_site_aniso_U_11
_atom_site_aniso_U_22
_atom_site_aniso_U_33
_atom_site_aniso_U_12
_atom_site_aniso_U_13
_atom_site_aniso_U_23
O1 0.1116(13) 0.0485(8) 0.1030(14) 0.0254(8) -0.0004(12) -0.0058(9)
O2 0.0819(9) 0.0344(6) 0.0732(10) -0.0071(5) -0.0018(9) 0.0023(7)
O3 0.0523(6) 0.0387(6) 0.0824(10) -0.0079(5) -0.0064(7) 0.0043(6)
O4 0.0924(12) 0.0634(9) 0.1214(18) -0.0185(9) -0.0473(12) 0.0232(10)
C1 0.0538(9) 0.0364(8) 0.0503(10) -0.0053(6) 0.0001(9) 0.0039(8)
C2 0.0570(9) 0.0482(9) 0.0654(12) 0.0032(7) 0.0014(10) 0.0019(10)
C3 0.0812(13) 0.0434(9) 0.0598(13) 0.0092(9) -0.0012(12) 0.0017(9)
C4 0.0656(10) 0.0421(8) 0.0436(9) -0.0100(7) -0.0008(9) 0.0045(8)
C5 0.0738(12) 0.0637(11) 0.0574(12) -0.0302(10) -0.0038(11) 0.0092(11)
C6 0.0533(10) 0.0923(15) 0.0563(12) -0.0153(10) 0.0005(11) 0.0094(13)
C7 0.0545(10) 0.0762(13) 0.0562(11) 0.0065(9) 0.0010(10) 0.0033(11)
C8 0.0579(9) 0.0468(9) 0.0498(10) 0.0003(7) -0.0009(9) 0.0014(8)
C9 0.0527(8) 0.0381(7) 0.0397(8) -0.0065(6) 0.0001(8) 0.0039(7)
C10 0.0575(10) 0.0514(10) 0.0660(12) -0.0137(9) -0.0017(10) 0.0029(10)
C11 0.0597(11) 0.0497(10) 0.0716(13) -0.0117(8) 0.0073(10) -0.0099(10)
C12 0.0525(9) 0.0398(8) 0.0626(12) -0.0086(7) -0.0034(9) -0.0019(8)
C13 0.0913(17) 0.0747(16) 0.0733(16) -0.0182(13) -0.0236(13) 0.0109(13)
C14 0.1012(16) 0.0441(10) 0.115(2) -0.0192(10) 0.0060(19) -0.0045(14)
C15 0.0576(11) 0.0847(14) 0.0793(16) -0.0015(10) 0.0018(12) -0.0032(13)

loop_
_atom_type_symbol
_atom_type_description
_atom_type_scat_dispersion_real
_atom_type_scat_dispersion_imag
_atom_type_scat_source
C C 0.0181 0.0091 'International Tables Vol C Tables 4.2.6.8 and 6.1.1.4'
H H 0.0000 0.0000 'International Tables Vol C Tables 4.2.6.8 and 6.1.1.4'
O O 0.0492 0.0322 'International Tables Vol C Tables 4.2.6.8 and 6.1.1.4'

loop_
_geom_angle_atom_site_label_1
_geom_angle_atom_site_label_2
_geom_angle_atom_site_label_3
_geom_angle_site_symmetry_1
_geom_angle_site_symmetry_3
_geom_angle
_geom_angle_publ_flag
C3 O2 C4 . . 121.82(13) ?
C1 O3 C10 . . 122.19(15) ?
C2 C1 O3 . . 125.33(16) ?
C2 C1 C9 . . 121.53(15) ?
O3 C1 C9 . . 113.06(14) ?
C1 C2 C3 . . 120.57(18) ?
C1 C2 H2 . . 119.7 ?
C3 C2 H2 . . 119.7 ?
O1 C3 O2 . . 117.08(19) ?
O1 C3 C2 . . 125.2(2) ?
O2 C3 C2 . . 117.71(16) ?
O2 C4 C5 . . 117.45(16) ?
O2 C4 C9 . . 121.39(16) ?
C5 C4 C9 . . 121.16(18) ?
C6 C5 C4 . . 119.15(18) ?
C6 C5 H5 . . 120.4 ?
C4 C5 H5 . . 120.4 ?
C5 C6 C7 . . 120.76(18) ?
C5 C6 H6 . . 119.6 ?
C7 C6 H6 . . 119.6 ?
C8 C7 C6 . . 119.95(19) ?
C8 C7 H7 . . 120.0 ?
C6 C7 H7 . . 120.0 ?
C7 C8 C9 . . 120.36(17) ?
C7 C8 H8 . . 119.8 ?
C9 C8 H8 . . 119.8 ?
C4 C9 C8 . . 118.61(16) ?
C4 C9 C1 . . 116.89(15) ?
C8 C9 C1 . . 124.49(15) ?
O4 C10 O3 . . 122.75(19) ?
O4 C10 C11 . . 126.5(2) ?
O3 C10 C11 . . 110.79(18) ?
C10 C11 C12 . . 114.42(18) ?
C10 C11 H11A . . 108.7 ?
C12 C11 H11A . . 108.7 ?
C10 C11 H11B . . 108.7 ?
C12 C11 H11B . . 108.7 ?
H11A C11 H11B . . 107.6 ?
C13 C12 C15 . . 109.0(2) ?
C13 C12 C14 . . 110.4(2) ?
C15 C12 C14 . . 108.79(17) ?
C13 C12 C11 . . 112.06(17) ?
C15 C12 C11 . . 110.08(19) ?
C14 C12 C11 . . 106.50(19) ?
C12 C13 H13A . . 109.5 ?
C12 C13 H13B . . 109.5 ?
H13A C13 H13B . . 109.5 ?
C12 C13 H13C . . 109.5 ?
H13A C13 H13C . . 109.5 ?
H13B C13 H13C . . 109.5 ?
C12 C14 H14A . . 109.5 ?
C12 C14 H14B . . 109.5 ?
H14A C14 H14B . . 109.5 ?
C12 C14 H14C . . 109.5 ?
H14A C14 H14C . . 109.5 ?
H14B C14 H14C . . 109.5 ?
C12 C15 H15A . . 109.5 ?
C12 C15 H15B . . 109.5 ?
H15A C15 H15B . . 109.5 ?
C12 C15 H15C . . 109.5 ?
H15A C15 H15C . . 109.5 ?
H15B C15 H15C . . 109.5 ?

loop_
_geom_bond_atom_site_label_1
_geom_bond_atom_site_label_2
_geom_bond_site_symmetry_2
_geom_bond_distance
_geom_bond_publ_flag
O1 C3 . 1.204(2) ?
O2 C3 . 1.371(3) ?
O2 C4 . 1.374(2) ?
O3 C1 . 1.3771(19) ?
O3 C10 . 1.379(2) ?
O4 C10 . 1.186(3) ?
C1 C2 . 1.332(2) ?
C1 C9 . 1.443(2) ?
C2 C3 . 1.446(3) ?
C2 H2 . 0.9300 ?
C4 C5 . 1.386(3) ?
C4 C9 . 1.391(2) ?
C5 C6 . 1.368(3) ?
C5 H5 . 0.9300 ?
C6 C7 . 1.390(3) ?
C6 H6 . 0.9300 ?
C7 C8 . 1.375(3) ?
C7 H7 . 0.9300 ?
C8 C9 . 1.393(2) ?
C8 H8 . 0.9300 ?
C10 C11 . 1.497(3) ?
C11 C12 . 1.538(3) ?
C11 H11A . 0.9700 ?
C11 H11B . 0.9700 ?
C12 C13 . 1.518(3) ?
C12 C15 . 1.525(3) ?
C12 C14 . 1.532(3) ?
C13 H13A . 0.9600 ?
C13 H13B . 0.9600 ?
C13 H13C . 0.9600 ?
C14 H14A . 0.9600 ?
C14 H14B . 0.9600 ?
C14 H14C . 0.9600 ?
C15 H15A . 0.9600 ?
C15 H15B . 0.9600 ?
C15 H15C . 0.9600 ?

loop_
_geom_hbond_atom_site_label_D
_geom_hbond_atom_site_label_H
_geom_hbond_atom_site_label_A
_geom_hbond_site_symmetry_A
_geom_hbond_distance_DH
_geom_hbond_distance_HA
_geom_hbond_distance_DA
_geom_hbond_angle_DHA
C2 H2 O4 . 0.93 2.44 2.847(3) 107
C5 H5 O1 3_455 0.93 2.48 3.405(2) 176

loop_
_geom_torsion_atom_site_label_1
_geom_torsion_atom_site_label_2
_geom_torsion_atom_site_label_3
_geom_torsion_atom_site_label_4
_geom_torsion_site_symmetry_1
_geom_torsion_site_symmetry_2
_geom_torsion_site_symmetry_3
_geom_torsion_site_symmetry_4
_geom_torsion
_geom_torsion_publ_flag
C10 O3 C1 C2 . . . . -40.0(3) ?
C10 O3 C1 C9 . . . . 143.23(18) ?
O3 C1 C2 C3 . . . . -178.33(19) ?
C9 C1 C2 C3 . . . . -1.8(3) ?
C4 O2 C3 O1 . . . . -177.4(2) ?
C4 O2 C3 C2 . . . . 2.6(3) ?
C1 C2 C3 O1 . . . . 179.2(2) ?
C1 C2 C3 O2 . . . . -0.7(3) ?
C3 O2 C4 C5 . . . . 178.0(2) ?
C3 O2 C4 C9 . . . . -1.9(3) ?
O2 C4 C5 C6 . . . . -178.5(2) ?
C9 C4 C5 C6 . . . . 1.4(3) ?
C4 C5 C6 C7 . . . . 0.0(4) ?
C5 C6 C7 C8 . . . . -1.0(4) ?
C6 C7 C8 C9 . . . . 0.6(3) ?
O2 C4 C9 C8 . . . . 178.16(18) ?
C5 C4 C9 C8 . . . . -1.7(3) ?
O2 C4 C9 C1 . . . . -0.6(3) ?
C5 C4 C9 C1 . . . . 179.5(2) ?
C7 C8 C9 C4 . . . . 0.7(3) ?
C7 C8 C9 C1 . . . . 179.4(2) ?
C2 C1 C9 C4 . . . . 2.5(3) ?
O3 C1 C9 C4 . . . . 179.41(17) ?
C2 C1 C9 C8 . . . . -176.2(2) ?
O3 C1 C9 C8 . . . . 0.7(3) ?
C1 O3 C10 O4 . . . . 1.4(4) ?
C1 O3 C10 C11 . . . . -178.15(18) ?
O4 C10 C11 C12 . . . . 91.9(3) ?
O3 C10 C11 C12 . . . . -88.6(2) ?
C10 C11 C12 C13 . . . . 61.4(2) ?
C10 C11 C12 C15 . . . . -60.0(2) ?
C10 C11 C12 C14 . . . . -177.8(2) ?
